data_4127013
loop_
_publ_author_name
'Dolinar, Brian S.'
'Alexandropoulos, Dimitris I.'
'Vignesh, Kuduva R.'
'James, Tia'Asia'
'Dunbar, Kim R.'

_publ_section_title
;
 Lanthanide Triangles Supported by Radical Bridging Ligands.
;
_journal_name_full 'Journal of the American Chemical Society'
_journal_paper_doi 10.1021/jacs.7b12495
_journal_year 2017
_chemical_formula_moiety 'C20 H4 Dy F24 O8, C10 H10 Co'
_chemical_formula_sum 'C30 H14 Co Dy F24 O8'
_chemical_formula_weight 1179.84
_space_group_crystal_system monoclinic
_space_group_IT_number 14
_space_group_name_Hall '-P 2yn'
_space_group_name_H-M_alt 'P 1 21/n 1'
_symmetry_space_group_name_Hall '-P 2yn'
_symmetry_space_group_name_H-M 'P 1 21/n 1'
_atom_sites_solution_hydrogens geom
_audit_creation_date 2017-12-15
_audit_creation_method
;
Olex2 1.2
(compiled 2017.08.10 svn.r3458 for OlexSys, GUI svn.r5381)
;
_cell_angle_alpha 90
_cell_angle_beta 104.568(17)
_cell_angle_gamma 90
_cell_formula_units_Z 4
_cell_length_a 11.640(8)
_cell_length_b 16.184(11)
_cell_length_c 20.197(14)
_cell_measurement_reflns_used 7901
_cell_measurement_temperature 100.0
_cell_measurement_theta_max 25.683
_cell_measurement_theta_min 2.297
_cell_volume 3682(4)
_computing_cell_refinement 'SAINT+ Ver. 8.34A (Bruker-AXS, 2014)'
_computing_data_collection 'APEX3(Bruker-AXS, 2015)'
_computing_data_reduction 'SAINT+ Ver. 8.34A (Bruker-AXS, 2014)'
_computing_molecular_graphics 'Olex2 (Dolomanov et al., 2009)'
_computing_publication_material 'Olex2 (Dolomanov et al., 2009)'
_computing_structure_refinement 'ShelXL (Sheldrick, 2015)'
_computing_structure_solution 'SHELXTL (Sheldrick, 2008-2013)'
_diffrn_ambient_temperature 100.0
_diffrn_detector 'Bruker APEX2 area detector'
_diffrn_detector_area_resol_mean 7.9
_diffrn_detector_type 'CMOS area detector'
_diffrn_measured_fraction_theta_full 0.985
_diffrn_measured_fraction_theta_max 0.985
_diffrn_measurement_device 'three-circle diffractometer'
_diffrn_measurement_device_type 'Bruker PHOTON area detector'
_diffrn_measurement_method '0.5\ \w and 0.5\ \f scans'
_diffrn_radiation_collimation 'focusing mirrors'
_diffrn_radiation_monochromator 'mirror optics'
_diffrn_radiation_probe x-ray
_diffrn_radiation_type MoK\a
_diffrn_radiation_wavelength 0.71073
_diffrn_reflns_av_R_equivalents 0.0765
_diffrn_reflns_av_unetI/netI 0.0673
_diffrn_reflns_Laue_measured_fraction_full 0.985
_diffrn_reflns_Laue_measured_fraction_max 0.985
_diffrn_reflns_limit_h_max 14
_diffrn_reflns_limit_h_min -14
_diffrn_reflns_limit_k_max 19
_diffrn_reflns_limit_k_min -19
_diffrn_reflns_limit_l_max 24
_diffrn_reflns_limit_l_min -24
_diffrn_reflns_number 23196
_diffrn_reflns_point_group_measured_fraction_full 0.985
_diffrn_reflns_point_group_measured_fraction_max 0.985
_diffrn_reflns_theta_full 25.774
_diffrn_reflns_theta_max 25.774
_diffrn_reflns_theta_min 1.845
_diffrn_source 'microfocus sealed X-ray tube'
_diffrn_source_type 'Incoatec I\ms'
_diffrn_standards_number 0
_exptl_absorpt_coefficient_mu 2.635
_exptl_absorpt_correction_T_max 0.4291
_exptl_absorpt_correction_T_min 0.2673
_exptl_absorpt_correction_type multi-scan
_exptl_absorpt_process_details
'SADABS-2016/2 (Bruker,2016/2) was used for absorption correction. wR2(int) was 0.1144 before and 0.0623 after correction. The Ratio of minimum to maximum transmission is 0.6229. The \l/2 correction factor is Not present.'
_exptl_crystal_colour yellow
_exptl_crystal_colour_primary yellow
_exptl_crystal_density_diffrn 2.128
_exptl_crystal_density_method 'not measured'
_exptl_crystal_description block
_exptl_crystal_F_000 2268
_exptl_crystal_size_max 0.4
_exptl_crystal_size_mid 0.3
_exptl_crystal_size_min 0.2
_refine_diff_density_max 0.660
_refine_diff_density_min -1.080
_refine_diff_density_rms 0.148
_refine_ls_extinction_method none
_refine_ls_goodness_of_fit_ref 1.026
_refine_ls_hydrogen_treatment constr
_refine_ls_matrix_type full
_refine_ls_number_parameters 577
_refine_ls_number_reflns 6960
_refine_ls_number_restraints 0
_refine_ls_restrained_S_all 1.026
_refine_ls_R_factor_all 0.0718
_refine_ls_R_factor_gt 0.0429
_refine_ls_shift/su_max 0.001
_refine_ls_shift/su_mean 0.000
_refine_ls_structure_factor_coef Fsqd
_refine_ls_weighting_details 'w=1/[\s^2^(Fo^2^)+(0.0093P)^2^+14.3250P] where P=(Fo^2^+2Fc^2^)/3'
_refine_ls_weighting_scheme calc
_refine_ls_wR_factor_gt 0.0689
_refine_ls_wR_factor_ref 0.0772
_reflns_Friedel_coverage 0.000
_reflns_number_gt 5160
_reflns_number_total 6960
_reflns_threshold_expression 'I > 2\s(I)'
_cod_data_source_file ja7b12495_si_003.cif
_cod_data_source_block Cp2Co_Dyhfac4
_cod_original_cell_volume 3683(5)
_cod_database_code 4127013
_shelx_shelxl_version_number 2016/6
_shelx_space_group_comment
;
The symmetry employed for this shelxl refinement is uniquely defined
by the following loop, which should always be used as a source of
symmetry information in preference to the above space-group names.
They are only intended as comments.
;
_shelx_estimated_absorpt_t_max 0.621
_shelx_estimated_absorpt_t_min 0.419
_olex2_refinement_description
;
1. Fixed Uiso
 At 1.2 times of:
  All C(H) groups
2.a Aromatic/amide H refined with riding coordinates:
 C3(H3), C8(H8), C13(H13), C18(H18), C21(H21), C22(H22), C23(H23), C24(H24),
 C25(H25), C26(H26), C27(H27), C28(H28), C29(H29), C30(H30)
;
_olex2_submission_special_instructions 'No special instructions were received'

loop_
_space_group_symop_operation_xyz
'x, y, z'
'-x+1/2, y+1/2, -z+1/2'
'-x, -y, -z'
'x-1/2, -y-1/2, z-1/2'

loop_
_atom_site_label
_atom_site_type_symbol
_atom_site_fract_x
_atom_site_fract_y
_atom_site_fract_z
_atom_site_U_iso_or_equiv
_atom_site_adp_type
_atom_site_occupancy
_atom_site_site_symmetry_order
_atom_site_calc_flag
_atom_site_refinement_flags_posn
Dy1 Dy 0.62809(2) 0.29252(2) 0.36133(2) 0.01325(7) Uani 1 1 d .
F1 F 0.3974(3) 0.5144(2) 0.4418(2) 0.0412(10) Uani 1 1 d .
F2 F 0.3842(4) 0.5823(2) 0.3498(2) 0.0488(11) Uani 1 1 d .
F3 F 0.5212(3) 0.6098(2) 0.4392(2) 0.0421(10) Uani 1 1 d .
F4 F 0.7238(3) 0.59150(19) 0.24898(19) 0.0320(9) Uani 1 1 d .
F5 F 0.8085(3) 0.4771(2) 0.23707(19) 0.0367(9) Uani 1 1 d .
F6 F 0.8779(3) 0.5526(2) 0.3247(2) 0.0411(10) Uani 1 1 d .
F7 F 0.3604(3) 0.4824(2) 0.2173(2) 0.0463(11) Uani 1 1 d .
F8 F 0.2606(3) 0.3732(2) 0.18752(19) 0.0375(9) Uani 1 1 d .
F9 F 0.3444(3) 0.4314(3) 0.11834(19) 0.0519(12) Uani 1 1 d .
F10 F 0.8473(3) 0.3065(3) 0.1900(2) 0.0615(14) Uani 1 1 d .
F11 F 0.7146(4) 0.3375(3) 0.1014(2) 0.0694(16) Uani 1 1 d .
F12 F 0.7376(3) 0.2136(2) 0.1345(2) 0.0438(10) Uani 1 1 d .
F13 F 0.3664(3) 0.0591(2) 0.26637(18) 0.0343(9) Uani 1 1 d .
F14 F 0.3827(3) 0.02570(19) 0.37123(18) 0.0285(8) Uani 1 1 d .
F15 F 0.4801(3) -0.04066(19) 0.3114(2) 0.0339(9) Uani 1 1 d .
F16 F 0.9337(3) 0.1186(2) 0.49292(18) 0.0357(9) Uani 1 1 d .
F17 F 0.9251(3) 0.0422(2) 0.40483(18) 0.0368(9) Uani 1 1 d .
F18 F 0.8432(3) 0.0025(2) 0.48329(18) 0.0355(9) Uani 1 1 d .
F19 F 0.4977(4) 0.1153(2) 0.5306(2) 0.0519(12) Uani 1 1 d .
F20 F 0.3942(3) 0.2249(2) 0.52779(18) 0.0361(9) Uani 1 1 d .
F21 F 0.5364(3) 0.1991(2) 0.61495(18) 0.0413(10) Uani 1 1 d .
F22 F 0.8909(3) 0.3365(3) 0.6391(2) 0.0547(12) Uani 1 1 d .
F23 F 0.8903(4) 0.4305(2) 0.5655(2) 0.0688(15) Uani 1 1 d .
F24 F 0.9798(3) 0.3177(3) 0.5613(2) 0.0465(11) Uani 1 1 d .
O1 O 0.5382(3) 0.4140(2) 0.39621(19) 0.0197(9) Uani 1 1 d .
O2 O 0.7284(3) 0.4049(2) 0.33208(19) 0.0170(9) Uani 1 1 d .
O3 O 0.4713(3) 0.3346(2) 0.27292(19) 0.0169(8) Uani 1 1 d .
O4 O 0.6835(3) 0.2664(2) 0.25823(19) 0.0166(9) Uani 1 1 d .
O5 O 0.7641(3) 0.1862(2) 0.39493(19) 0.0179(9) Uani 1 1 d .
O6 O 0.5235(3) 0.1680(2) 0.32605(19) 0.0158(8) Uani 1 1 d .
O7 O 0.5484(3) 0.2457(2) 0.44935(19) 0.0174(9) Uani 1 1 d .
O8 O 0.7637(3) 0.3318(2) 0.4636(2) 0.0203(9) Uani 1 1 d .
C1 C 0.4599(5) 0.5485(3) 0.4028(3) 0.0227(14) Uani 1 1 d .
C2 C 0.5433(5) 0.4879(3) 0.3800(3) 0.0185(13) Uani 1 1 d .
C3 C 0.6155(5) 0.5235(3) 0.3423(3) 0.0223(14) Uani 1 1 d .
H3 H 0.604527 0.580145 0.330119 0.027 Uiso 1 1 calc R
C4 C 0.7023(5) 0.4795(3) 0.3221(3) 0.0179(13) Uani 1 1 d .
C5 C 0.7782(5) 0.5267(3) 0.2828(3) 0.0230(14) Uani 1 1 d .
C6 C 0.3578(5) 0.4127(3) 0.1826(3) 0.0192(13) Uani 1 1 d .
C7 C 0.4684(5) 0.3612(3) 0.2137(3) 0.0171(12) Uani 1 1 d .
C8 C 0.5513(5) 0.3500(3) 0.1772(3) 0.0187(13) Uani 1 1 d .
H8 H 0.539982 0.375809 0.133813 0.022 Uiso 1 1 calc R
C9 C 0.6530(5) 0.3012(3) 0.2022(3) 0.0165(12) Uani 1 1 d .
C10 C 0.7385(5) 0.2901(4) 0.1561(3) 0.0238(13) Uani 1 1 d .
C11 C 0.8643(5) 0.0685(3) 0.4482(3) 0.0214(13) Uani 1 1 d .
C12 C 0.7495(5) 0.1118(3) 0.4098(3) 0.0142(12) Uani 1 1 d .
C13 C 0.6471(5) 0.0648(3) 0.3914(3) 0.0167(12) Uani 1 1 d .
H13 H 0.647120 0.010365 0.409028 0.020 Uiso 1 1 calc R
C14 C 0.5440(5) 0.0956(3) 0.3475(3) 0.0135(12) Uani 1 1 d .
C15 C 0.4425(5) 0.0350(3) 0.3235(3) 0.0195(13) Uani 1 1 d .
C16 C 0.5034(5) 0.1946(4) 0.5474(3) 0.0271(14) Uani 1 1 d .
C17 C 0.5886(5) 0.2406(3) 0.5128(3) 0.0179(13) Uani 1 1 d .
C18 C 0.6946(5) 0.2700(3) 0.5527(3) 0.0226(14) Uani 1 1 d .
H18 H 0.714680 0.259112 0.600493 0.027 Uiso 1 1 calc R
C19 C 0.7726(5) 0.3148(3) 0.5253(3) 0.0177(13) Uani 1 1 d .
C20 C 0.8844(6) 0.3507(4) 0.5738(3) 0.0303(15) Uani 1 1 d .
Co1 Co 0.13759(7) 0.27992(4) 0.36401(4) 0.01914(18) Uani 1 1 d .
C21 C 0.1433(7) 0.1584(4) 0.3827(4) 0.053(2) Uani 1 1 d .
H21 H 0.137970 0.132473 0.424052 0.064 Uiso 1 1 calc R
C22 C 0.0473(7) 0.1780(4) 0.3271(4) 0.057(2) Uani 1 1 d .
H22 H -0.034144 0.168039 0.324441 0.069 Uiso 1 1 calc R
C23 C 0.0932(7) 0.2149(4) 0.2759(3) 0.0427(18) Uani 1 1 d .
H23 H 0.048307 0.233720 0.232499 0.051 Uiso 1 1 calc R
C24 C 0.2178(7) 0.2190(5) 0.3005(4) 0.0471(19) Uani 1 1 d .
H24 H 0.271641 0.241327 0.276840 0.057 Uiso 1 1 calc R
C25 C 0.2482(6) 0.1839(4) 0.3665(4) 0.0402(18) Uani 1 1 d .
H25 H 0.326258 0.178466 0.395051 0.048 Uiso 1 1 calc R
C26 C 0.1493(7) 0.3407(5) 0.4527(4) 0.049(2) Uani 1 1 d .
H26 H 0.163690 0.316508 0.496882 0.059 Uiso 1 1 calc R
C27 C 0.0370(7) 0.3533(6) 0.4075(4) 0.066(3) Uani 1 1 d .
H27 H -0.037474 0.338944 0.415526 0.079 Uiso 1 1 calc R
C28 C 0.0555(8) 0.3909(5) 0.3485(4) 0.059(3) Uani 1 1 d .
H28 H -0.004716 0.407454 0.309608 0.071 Uiso 1 1 calc R
C29 C 0.1777(8) 0.3999(4) 0.3567(4) 0.052(2) Uani 1 1 d .
H29 H 0.215141 0.422416 0.324013 0.063 Uiso 1 1 calc R
C30 C 0.2355(7) 0.3697(4) 0.4217(4) 0.0439(19) Uani 1 1 d .
H30 H 0.318798 0.369122 0.441094 0.053 Uiso 1 1 calc R

loop_
_atom_site_aniso_label
_atom_site_aniso_U_11
_atom_site_aniso_U_22
_atom_site_aniso_U_33
_atom_site_aniso_U_23
_atom_site_aniso_U_13
_atom_site_aniso_U_12
Dy1 0.01509(13) 0.01082(12) 0.01390(13) 0.00247(12) 0.00376(9) -0.00009(12)
F1 0.040(2) 0.034(2) 0.063(3) -0.001(2) 0.037(2) 0.0047(17)
F2 0.053(3) 0.060(3) 0.032(2) 0.009(2) 0.008(2) 0.041(2)
F3 0.038(2) 0.035(2) 0.057(3) -0.026(2) 0.019(2) -0.0007(17)
F4 0.036(2) 0.0224(18) 0.042(2) 0.0202(17) 0.0176(18) 0.0086(15)
F5 0.053(3) 0.0265(19) 0.043(2) 0.0068(18) 0.035(2) 0.0056(17)
F6 0.021(2) 0.047(2) 0.053(3) 0.009(2) 0.0043(19) -0.0154(17)
F7 0.035(2) 0.029(2) 0.063(3) -0.012(2) -0.012(2) 0.0157(17)
F8 0.0130(18) 0.044(2) 0.052(3) 0.0106(19) 0.0003(17) 0.0017(16)
F9 0.043(3) 0.090(3) 0.026(2) 0.030(2) 0.0143(19) 0.038(2)
F10 0.022(2) 0.112(4) 0.057(3) -0.039(3) 0.023(2) -0.019(2)
F11 0.085(4) 0.078(3) 0.070(3) 0.053(3) 0.066(3) 0.054(3)
F12 0.063(3) 0.030(2) 0.052(3) -0.014(2) 0.039(2) 0.0006(19)
F13 0.031(2) 0.032(2) 0.032(2) 0.0002(17) -0.0071(18) -0.0138(16)
F14 0.0203(19) 0.0308(19) 0.037(2) -0.0020(16) 0.0130(17) -0.0089(15)
F15 0.030(2) 0.0180(18) 0.058(3) -0.0130(17) 0.0178(19) -0.0052(15)
F16 0.031(2) 0.033(2) 0.031(2) -0.0046(17) -0.0143(17) 0.0049(16)
F17 0.025(2) 0.051(2) 0.036(2) 0.0018(18) 0.0096(18) 0.0218(17)
F18 0.042(2) 0.027(2) 0.033(2) 0.0151(17) 0.0010(18) 0.0123(16)
F19 0.082(3) 0.025(2) 0.067(3) 0.006(2) 0.052(3) -0.007(2)
F20 0.0221(19) 0.054(2) 0.036(2) 0.0147(18) 0.0155(17) 0.0031(17)
F21 0.031(2) 0.072(3) 0.023(2) 0.017(2) 0.0114(17) 0.003(2)
F22 0.041(3) 0.101(3) 0.019(2) -0.015(2) -0.0005(19) -0.013(2)
F23 0.064(3) 0.030(2) 0.085(4) -0.009(2) -0.033(3) -0.011(2)
F24 0.021(2) 0.076(3) 0.039(3) -0.013(2) 0.0007(18) 0.0020(19)
O1 0.023(2) 0.019(2) 0.020(2) -0.0024(17) 0.0113(18) -0.0008(17)
O2 0.018(2) 0.012(2) 0.022(2) 0.0025(16) 0.0078(18) 0.0012(15)
O3 0.019(2) 0.019(2) 0.013(2) 0.0000(16) 0.0035(17) 0.0035(16)
O4 0.016(2) 0.017(2) 0.017(2) 0.0037(16) 0.0058(17) 0.0043(15)
O5 0.017(2) 0.014(2) 0.022(2) 0.0050(16) 0.0020(17) 0.0037(15)
O6 0.012(2) 0.013(2) 0.021(2) -0.0027(16) 0.0014(17) -0.0015(15)
O7 0.022(2) 0.0158(19) 0.015(2) 0.0001(16) 0.0064(18) -0.0022(16)
O8 0.020(2) 0.019(2) 0.018(2) 0.0033(17) -0.0023(18) -0.0019(16)
C1 0.023(3) 0.022(3) 0.027(4) -0.002(3) 0.012(3) 0.002(3)
C2 0.021(3) 0.016(3) 0.018(3) -0.002(2) 0.003(3) 0.004(2)
C3 0.026(3) 0.012(3) 0.032(4) 0.002(2) 0.012(3) 0.003(2)
C4 0.015(3) 0.020(3) 0.017(3) 0.001(2) 0.000(2) -0.006(2)
C5 0.023(3) 0.016(3) 0.030(4) 0.004(3) 0.006(3) -0.001(2)
C6 0.020(3) 0.022(3) 0.015(3) 0.001(2) 0.002(3) 0.003(2)
C7 0.021(3) 0.013(3) 0.018(3) 0.000(2) 0.007(3) 0.001(2)
C8 0.024(3) 0.019(3) 0.015(3) 0.008(2) 0.009(3) 0.006(2)
C9 0.017(3) 0.020(3) 0.015(3) -0.003(3) 0.008(2) -0.002(2)
C10 0.022(3) 0.023(3) 0.030(4) 0.002(3) 0.013(3) 0.005(3)
C11 0.024(3) 0.018(3) 0.020(3) 0.004(3) 0.003(3) 0.010(2)
C12 0.018(3) 0.018(3) 0.006(3) 0.000(2) 0.003(2) 0.007(2)
C13 0.017(3) 0.016(3) 0.019(3) 0.001(2) 0.008(3) 0.002(2)
C14 0.017(3) 0.014(3) 0.012(3) -0.005(2) 0.009(2) -0.007(2)
C15 0.019(3) 0.020(3) 0.021(3) -0.003(2) 0.008(3) 0.000(2)
C16 0.033(4) 0.026(4) 0.025(4) 0.010(3) 0.013(3) 0.007(3)
C17 0.024(3) 0.015(3) 0.019(3) 0.001(2) 0.013(3) 0.005(2)
C18 0.024(3) 0.033(4) 0.012(3) -0.002(2) 0.006(3) 0.007(3)
C19 0.018(3) 0.016(3) 0.017(3) -0.004(2) 0.000(2) 0.007(2)
C20 0.030(4) 0.037(4) 0.022(4) -0.010(3) 0.004(3) 0.002(3)
Co1 0.0131(4) 0.0236(4) 0.0206(4) 0.0025(4) 0.0039(3) 0.0020(3)
C21 0.069(6) 0.027(4) 0.052(6) 0.008(3) -0.008(5) -0.013(4)
C22 0.047(5) 0.033(4) 0.074(6) 0.010(4) -0.019(5) -0.022(4)
C23 0.059(5) 0.038(4) 0.025(4) -0.006(3) -0.002(3) 0.006(4)
C24 0.048(5) 0.057(5) 0.042(5) -0.009(4) 0.022(4) 0.013(4)
C25 0.039(4) 0.030(4) 0.046(5) -0.014(3) 0.001(4) 0.011(3)
C26 0.051(5) 0.072(5) 0.021(4) -0.008(4) 0.002(4) 0.032(4)
C27 0.048(5) 0.107(7) 0.041(5) -0.013(5) 0.012(4) 0.047(5)
C28 0.085(7) 0.048(5) 0.039(5) -0.005(4) 0.004(5) 0.045(5)
C29 0.070(6) 0.027(4) 0.051(5) 0.006(4) -0.002(5) 0.000(4)
C30 0.055(5) 0.025(4) 0.043(5) -0.001(3) -0.005(4) 0.006(3)

loop_
_atom_type_symbol
_atom_type_description
_atom_type_scat_dispersion_real
_atom_type_scat_dispersion_imag
_atom_type_scat_source
C C 0.0033 0.0016 'International Tables Vol C Tables 4.2.6.8 and 6.1.1.4'
H H 0.0000 0.0000 'International Tables Vol C Tables 4.2.6.8 and 6.1.1.4'
Co Co 0.3494 0.9721 'International Tables Vol C Tables 4.2.6.8 and 6.1.1.4'
Dy Dy -0.1892 4.4098 'International Tables Vol C Tables 4.2.6.8 and 6.1.1.4'
F F 0.0171 0.0103 'International Tables Vol C Tables 4.2.6.8 and 6.1.1.4'
O O 0.0106 0.0060 'International Tables Vol C Tables 4.2.6.8 and 6.1.1.4'

loop_
_geom_angle_atom_site_label_1
_geom_angle_atom_site_label_2
_geom_angle_atom_site_label_3
_geom_angle
O2 Dy1 O1 73.63(13)
O2 Dy1 O4 69.49(13)
O2 Dy1 O5 107.81(13)
O2 Dy1 O6 147.64(13)
O2 Dy1 O7 140.62(13)
O2 Dy1 O8 75.02(13)
O3 Dy1 O1 70.71(13)
O3 Dy1 O2 85.55(13)
O3 Dy1 O4 73.15(13)
O3 Dy1 O5 142.39(13)
O3 Dy1 O6 76.83(13)
O3 Dy1 O7 107.25(14)
O3 Dy1 O8 145.54(12)
O4 Dy1 O1 129.49(12)
O4 Dy1 O6 79.44(12)
O5 Dy1 O1 146.33(13)
O5 Dy1 O4 78.93(13)
O5 Dy1 O6 73.66(13)
O5 Dy1 O7 84.80(13)
O5 Dy1 O8 71.68(13)
O6 Dy1 O1 123.57(13)
O7 Dy1 O1 75.94(13)
O7 Dy1 O4 149.56(12)
O7 Dy1 O6 71.33(13)
O7 Dy1 O8 74.08(14)
O8 Dy1 O1 76.56(13)
O8 Dy1 O4 123.36(14)
O8 Dy1 O6 132.47(13)
C2 O1 Dy1 130.8(4)
C4 O2 Dy1 133.0(3)
C7 O3 Dy1 131.3(3)
C9 O4 Dy1 130.2(3)
C12 O5 Dy1 130.8(3)
C14 O6 Dy1 130.8(3)
C17 O7 Dy1 133.2(4)
C19 O8 Dy1 133.0(4)
F1 C1 F2 107.5(5)
F1 C1 F3 106.3(5)
F1 C1 C2 113.4(5)
F2 C1 F3 107.1(5)
F2 C1 C2 111.5(5)
F3 C1 C2 110.6(5)
O1 C2 C1 117.5(5)
O1 C2 C3 128.0(5)
C3 C2 C1 114.5(5)
C2 C3 H3 118.8
C4 C3 C2 122.4(5)
C4 C3 H3 118.8
O2 C4 C3 128.2(5)
O2 C4 C5 114.6(5)
C3 C4 C5 117.2(5)
F4 C5 F5 107.1(5)
F4 C5 C4 113.5(5)
F5 C5 C4 110.2(4)
F6 C5 F4 107.9(5)
F6 C5 F5 106.9(5)
F6 C5 C4 110.8(5)
F7 C6 F8 106.1(5)
F7 C6 C7 110.0(5)
F8 C6 C7 110.7(5)
F9 C6 F7 108.0(5)
F9 C6 F8 107.2(5)
F9 C6 C7 114.4(5)
O3 C7 C6 113.2(5)
O3 C7 C8 127.6(5)
C8 C7 C6 119.2(5)
C7 C8 H8 119.1
C7 C8 C9 121.8(5)
C9 C8 H8 119.1
O4 C9 C8 127.4(5)
O4 C9 C10 114.9(5)
C8 C9 C10 117.6(5)
F10 C10 F11 107.1(5)
F10 C10 F12 107.0(5)
F10 C10 C9 110.4(5)
F11 C10 C9 114.1(5)
F12 C10 F11 106.8(5)
F12 C10 C9 111.1(5)
F16 C11 F17 108.1(5)
F16 C11 F18 106.8(5)
F16 C11 C12 111.7(4)
F17 C11 F18 107.0(4)
F17 C11 C12 110.7(5)
F18 C11 C12 112.3(5)
O5 C12 C11 113.8(5)
O5 C12 C13 128.2(5)
C13 C12 C11 117.8(5)
C12 C13 H13 119.3
C12 C13 C14 121.4(5)
C14 C13 H13 119.3
O6 C14 C13 127.9(5)
O6 C14 C15 115.4(5)
C13 C14 C15 116.7(5)
F13 C15 F14 107.9(5)
F13 C15 F15 106.7(5)
F13 C15 C14 112.6(5)
F14 C15 F15 106.4(4)
F14 C15 C14 110.4(5)
F15 C15 C14 112.5(4)
F19 C16 F20 107.4(5)
F19 C16 C17 110.4(5)
F20 C16 C17 111.3(5)
F21 C16 F19 107.4(5)
F21 C16 F20 107.2(5)
F21 C16 C17 112.8(5)
O7 C17 C16 112.3(5)
O7 C17 C18 128.7(5)
C18 C17 C16 119.0(5)
C17 C18 H18 119.1
C17 C18 C19 121.9(5)
C19 C18 H18 119.1
O8 C19 C18 128.0(5)
O8 C19 C20 113.3(5)
C18 C19 C20 118.7(5)
F22 C20 C19 113.4(5)
F23 C20 F22 108.0(5)
F23 C20 F24 107.7(6)
F23 C20 C19 110.9(5)
F24 C20 F22 106.4(5)
F24 C20 C19 110.3(5)
C21 Co1 C23 69.1(3)
C21 Co1 C24 69.0(3)
C21 Co1 C25 41.0(3)
C21 Co1 C26 108.7(3)
C21 Co1 C27 119.4(4)
C21 Co1 C28 153.4(4)
C21 Co1 C29 164.9(3)
C21 Co1 C30 127.6(3)
C22 Co1 C21 41.2(3)
C22 Co1 C23 41.1(3)
C22 Co1 C24 69.1(4)
C22 Co1 C25 69.2(3)
C22 Co1 C26 130.2(4)
C22 Co1 C27 109.9(4)
C22 Co1 C28 119.5(4)
C22 Co1 C29 151.7(3)
C22 Co1 C30 167.1(3)
C23 Co1 C24 40.9(3)
C23 Co1 C28 108.7(3)
C23 Co1 C30 149.6(3)
C24 Co1 C30 115.6(3)
C25 Co1 C23 68.9(3)
C25 Co1 C24 40.9(3)
C25 Co1 C26 117.1(3)
C25 Co1 C27 151.9(3)
C25 Co1 C28 164.9(4)
C25 Co1 C29 126.1(3)
C25 Co1 C30 106.0(3)
C26 Co1 C23 168.9(3)
C26 Co1 C24 149.5(3)
C26 Co1 C28 68.2(3)
C26 Co1 C30 40.3(3)
C27 Co1 C23 130.0(3)
C27 Co1 C24 166.9(3)
C27 Co1 C26 40.8(3)
C27 Co1 C28 40.6(3)
C27 Co1 C30 68.4(4)
C28 Co1 C24 127.6(3)
C28 Co1 C30 68.1(3)
C29 Co1 C23 116.8(3)
C29 Co1 C24 105.7(3)
C29 Co1 C26 68.3(3)
C29 Co1 C27 68.6(4)
C29 Co1 C28 40.6(3)
C29 Co1 C30 40.7(3)
Co1 C21 H21 126.4
C22 C21 Co1 69.3(4)
C22 C21 H21 126.0
C25 C21 Co1 69.9(4)
C25 C21 H21 126.0
C25 C21 C22 108.0(7)
Co1 C22 H22 125.8
C21 C22 Co1 69.5(4)
C21 C22 H22 126.0
C21 C22 C23 108.1(7)
C23 C22 Co1 70.3(4)
C23 C22 H22 126.0
Co1 C23 H23 127.2
C22 C23 Co1 68.6(4)
C22 C23 H23 126.1
C24 C23 Co1 69.7(4)
C24 C23 C22 107.8(7)
C24 C23 H23 126.1
Co1 C24 H24 126.9
C23 C24 Co1 69.5(4)
C23 C24 H24 126.1
C25 C24 Co1 69.1(4)
C25 C24 C23 107.8(7)
C25 C24 H24 126.1
Co1 C25 H25 126.5
C21 C25 Co1 69.1(4)
C21 C25 C24 108.3(7)
C21 C25 H25 125.9
C24 C25 Co1 70.0(4)
C24 C25 H25 125.9
Co1 C26 H26 126.1
C27 C26 Co1 69.6(4)
C27 C26 H26 125.8
C30 C26 Co1 70.1(4)
C30 C26 H26 125.8
C30 C26 C27 108.5(7)
Co1 C27 H27 125.8
C26 C27 Co1 69.6(4)
C26 C27 H27 126.3
C28 C27 Co1 69.8(4)
C28 C27 C26 107.3(8)
C28 C27 H27 126.3
Co1 C28 H28 126.9
C27 C28 Co1 69.5(4)
C27 C28 H28 125.9
C29 C28 Co1 69.3(4)
C29 C28 C27 108.3(7)
C29 C28 H28 125.9
Co1 C29 H29 125.3
C28 C29 Co1 70.1(4)
C28 C29 H29 126.0
C28 C29 C30 108.0(8)
C30 C29 Co1 70.2(4)
C30 C29 H29 126.0
Co1 C30 H30 126.8
C26 C30 Co1 69.6(4)
C26 C30 C29 107.9(7)
C26 C30 H30 126.0
C29 C30 Co1 69.1(4)
C29 C30 H30 126.0

loop_
_geom_bond_atom_site_label_1
_geom_bond_atom_site_label_2
_geom_bond_distance
Dy1 O1 2.414(4)
Dy1 O2 2.317(4)
Dy1 O3 2.311(4)
Dy1 O4 2.368(4)
Dy1 O5 2.321(4)
Dy1 O6 2.370(4)
Dy1 O7 2.329(4)
Dy1 O8 2.351(4)
F1 C1 1.321(6)
F2 C1 1.321(7)
F3 C1 1.330(6)
F4 C5 1.323(6)
F5 C5 1.337(7)
F6 C5 1.321(7)
F7 C6 1.324(6)
F8 C6 1.325(6)
F9 C6 1.304(6)
F10 C10 1.307(7)
F11 C10 1.316(7)
F12 C10 1.311(7)
F13 C15 1.324(6)
F14 C15 1.332(6)
F15 C15 1.343(6)
F16 C11 1.326(7)
F17 C11 1.328(6)
F18 C11 1.338(6)
F19 C16 1.325(7)
F20 C16 1.326(7)
F21 C16 1.323(7)
F22 C20 1.322(7)
F23 C20 1.306(7)
F24 C20 1.313(7)
O1 C2 1.245(6)
O2 C4 1.249(6)
O3 C7 1.264(6)
O4 C9 1.234(6)
O5 C12 1.263(6)
O6 C14 1.252(6)
O7 C17 1.251(7)
O8 C19 1.255(6)
C1 C2 1.530(7)
C2 C3 1.392(8)
C3 H3 0.9500
C3 C4 1.379(8)
C4 C5 1.532(8)
C6 C7 1.529(7)
C7 C8 1.365(7)
C8 H8 0.9500
C8 C9 1.407(7)
C9 C10 1.535(7)
C11 C12 1.535(7)
C12 C13 1.384(7)
C13 H13 0.9500
C13 C14 1.392(7)
C14 C15 1.518(7)
C16 C17 1.541(8)
C17 C18 1.379(8)
C18 H18 0.9500
C18 C19 1.381(8)
C19 C20 1.533(8)
Co1 C21 2.001(7)
Co1 C22 1.997(7)
Co1 C23 2.020(7)
Co1 C24 2.023(7)
Co1 C25 2.011(6)
Co1 C26 2.018(7)
Co1 C27 2.017(7)
Co1 C28 2.022(7)
Co1 C29 2.011(7)
Co1 C30 2.024(7)
C21 H21 0.9500
C21 C22 1.407(10)
C21 C25 1.404(10)
C22 H22 0.9500
C22 C23 1.411(10)
C23 H23 0.9500
C23 C24 1.412(10)
C24 H24 0.9500
C24 C25 1.409(10)
C25 H25 0.9500
C26 H26 0.9500
C26 C27 1.408(10)
C26 C30 1.392(10)
C27 H27 0.9500
C27 C28 1.403(11)
C28 H28 0.9500
C28 C29 1.398(11)
C29 H29 0.9500
C29 C30 1.404(10)
C30 H30 0.9500

loop_
_geom_torsion_atom_site_label_1
_geom_torsion_atom_site_label_2
_geom_torsion_atom_site_label_3
_geom_torsion_atom_site_label_4
_geom_torsion
Dy1 O1 C2 C1 170.7(4)
Dy1 O1 C2 C3 -8.6(9)
Dy1 O2 C4 C3 18.3(9)
Dy1 O2 C4 C5 -162.1(4)
Dy1 O3 C7 C6 -157.3(3)
Dy1 O3 C7 C8 21.6(8)
Dy1 O4 C9 C8 -20.6(8)
Dy1 O4 C9 C10 158.4(3)
Dy1 O5 C12 C11 -163.9(3)
Dy1 O5 C12 C13 21.4(8)
Dy1 O6 C14 C13 -12.2(8)
Dy1 O6 C14 C15 166.5(3)
Dy1 O7 C17 C16 -172.9(3)
Dy1 O7 C17 C18 7.3(9)
Dy1 O8 C19 C18 -5.7(8)
Dy1 O8 C19 C20 175.2(3)
F1 C1 C2 O1 4.5(8)
F1 C1 C2 C3 -176.2(5)
F2 C1 C2 O1 -117.0(6)
F2 C1 C2 C3 62.3(7)
F3 C1 C2 O1 123.9(6)
F3 C1 C2 C3 -56.8(7)
F7 C6 C7 O3 67.1(6)
F7 C6 C7 C8 -112.0(6)
F8 C6 C7 O3 -49.9(6)
F8 C6 C7 C8 131.1(5)
F9 C6 C7 O3 -171.1(5)
F9 C6 C7 C8 9.9(8)
F16 C11 C12 O5 38.5(7)
F16 C11 C12 C13 -146.2(5)
F17 C11 C12 O5 -82.0(6)
F17 C11 C12 C13 93.3(6)
F18 C11 C12 O5 158.5(5)
F18 C11 C12 C13 -26.2(7)
F19 C16 C17 O7 69.0(6)
F19 C16 C17 C18 -111.1(6)
F20 C16 C17 O7 -50.2(7)
F20 C16 C17 C18 129.7(5)
F21 C16 C17 O7 -170.8(5)
F21 C16 C17 C18 9.1(7)
O1 C2 C3 C4 -5.9(10)
O2 C4 C5 F4 153.9(5)
O2 C4 C5 F5 33.7(7)
O2 C4 C5 F6 -84.4(6)
O3 C7 C8 C9 3.1(9)
O4 C9 C10 F10 -49.5(7)
O4 C9 C10 F11 -170.2(5)
O4 C9 C10 F12 69.1(6)
O5 C12 C13 C14 4.6(9)
O6 C14 C15 F13 22.6(7)
O6 C14 C15 F14 -98.0(6)
O6 C14 C15 F15 143.2(5)
O7 C17 C18 C19 2.7(9)
O8 C19 C20 F22 176.7(5)
O8 C19 C20 F23 55.1(7)
O8 C19 C20 F24 -64.1(7)
C1 C2 C3 C4 174.9(5)
C2 C3 C4 O2 1.4(10)
C2 C3 C4 C5 -178.1(5)
C3 C4 C5 F4 -26.5(8)
C3 C4 C5 F5 -146.7(5)
C3 C4 C5 F6 95.2(6)
C6 C7 C8 C9 -178.1(5)
C7 C8 C9 O4 -3.1(9)
C7 C8 C9 C10 177.9(5)
C8 C9 C10 F10 129.6(6)
C8 C9 C10 F11 9.0(8)
C8 C9 C10 F12 -111.8(6)
C11 C12 C13 C14 -169.9(5)
C12 C13 C14 O6 -9.1(9)
C12 C13 C14 C15 172.2(5)
C13 C14 C15 F13 -158.5(5)
C13 C14 C15 F14 80.8(6)
C13 C14 C15 F15 -37.9(7)
C16 C17 C18 C19 -177.1(5)
C17 C18 C19 O8 -3.5(9)
C17 C18 C19 C20 175.6(5)
C18 C19 C20 F22 -2.5(8)
C18 C19 C20 F23 -124.2(6)
C18 C19 C20 F24 116.7(6)
Co1 C21 C22 C23 60.0(5)
Co1 C21 C25 C24 -59.3(5)
Co1 C22 C23 C24 58.8(5)
Co1 C23 C24 C25 58.6(5)
Co1 C24 C25 C21 58.7(5)
Co1 C26 C27 C28 -59.9(5)
Co1 C26 C30 C29 58.7(5)
Co1 C27 C28 C29 -58.6(5)
Co1 C28 C29 C30 -60.2(5)
Co1 C29 C30 C26 -59.0(5)
C21 C22 C23 Co1 -59.5(5)
C21 C22 C23 C24 -0.7(9)
C22 C21 C25 Co1 59.0(5)
C22 C21 C25 C24 -0.3(8)
C22 C23 C24 Co1 -58.1(5)
C22 C23 C24 C25 0.5(8)
C23 C24 C25 Co1 -58.8(5)
C23 C24 C25 C21 -0.1(8)
C25 C21 C22 Co1 -59.3(5)
C25 C21 C22 C23 0.6(9)
C26 C27 C28 Co1 59.8(5)
C26 C27 C28 C29 1.1(9)
C27 C26 C30 Co1 -59.2(5)
C27 C26 C30 C29 -0.5(9)
C27 C28 C29 Co1 58.8(6)
C27 C28 C29 C30 -1.5(9)
C28 C29 C30 Co1 60.2(5)
C28 C29 C30 C26 1.2(8)
C30 C26 C27 Co1 59.5(5)
C30 C26 C27 C28 -0.4(9)
